data_7237067
loop_
_publ_author_name
'Su, Feng'
'Zhou, Cheng-Yong'
'Han, Chun'
'Wu, Lin-Tao'
'Wu, Xi'
'Sun, Long'
'Su, Jing'
'Feng, Si-Si'
'Lu, Li-Ping'
'Zhu, Miao-Li'

_publ_section_title
;
 Binuclear Mn2+ complexes of a biphenyltetracarboxylic acid with variable
 N-donor ligands: syntheses, structures, and magnetic properties
;
_journal_issue 13
_journal_name_full CrystEngComm
_journal_page_first 1818
_journal_paper_doi 10.1039/C8CE00058A
_journal_volume 20
_journal_year 2018
_chemical_formula_moiety 'C20 H13 Mn N4 O4,C3H7NO,H2O'
_chemical_formula_sum 'C23 H20 Mn N5 O5'
_chemical_formula_weight 501.38
_space_group_crystal_system triclinic
_space_group_IT_number 2
_space_group_name_Hall '-P 1'
_space_group_name_H-M_alt 'P -1'
_atom_sites_solution_hydrogens geom
_audit_creation_method SHELXL-2016/6
_audit_update_record
;
2017-11-20 deposited with the CCDC.
2018-02-12 downloaded from the CCDC.
;
_cell_angle_alpha 67.592(7)
_cell_angle_beta 68.056(7)
_cell_angle_gamma 84.450(7)
_cell_formula_units_Z 2
_cell_length_a 10.109(5)
_cell_length_b 10.461(5)
_cell_length_c 12.102(6)
_cell_measurement_reflns_used 3078
_cell_measurement_temperature 296(2)
_cell_measurement_theta_max 25.2
_cell_measurement_theta_min 2.28
_cell_volume 1095.9(9)
_computing_cell_refinement 'Bruker SAINT'
_computing_data_collection 'Bruker APEX3'
_computing_data_reduction 'Bruker SAINT'
_computing_structure_refinement 'SHELXL-2016/6 (Sheldrick, 2015)'
_computing_structure_solution 'SHELXS-97 (Sheldrick, 2008)'
_diffrn_ambient_temperature 296(2)
_diffrn_measured_fraction_theta_full 0.999
_diffrn_measured_fraction_theta_max 0.995
_diffrn_measurement_device_type 'Bruker photon 100'
_diffrn_measurement_method '\f and \w scans'
_diffrn_radiation_type MoK\a
_diffrn_radiation_wavelength 0.71073
_diffrn_reflns_av_R_equivalents 0.0395
_diffrn_reflns_av_unetI/netI 0.0496
_diffrn_reflns_Laue_measured_fraction_full 0.999
_diffrn_reflns_Laue_measured_fraction_max 0.995
_diffrn_reflns_limit_h_max 13
_diffrn_reflns_limit_h_min -13
_diffrn_reflns_limit_k_max 13
_diffrn_reflns_limit_k_min -13
_diffrn_reflns_limit_l_max 16
_diffrn_reflns_limit_l_min -16
_diffrn_reflns_number 14956
_diffrn_reflns_point_group_measured_fraction_full 0.999
_diffrn_reflns_point_group_measured_fraction_max 0.995
_diffrn_reflns_theta_full 25.242
_diffrn_reflns_theta_max 28.206
_diffrn_reflns_theta_min 1.956
_diffrn_source 'sealed tube'
_exptl_absorpt_coefficient_mu 0.633
_exptl_absorpt_correction_T_max 0.939
_exptl_absorpt_correction_T_min 0.911
_exptl_absorpt_correction_type multi-scan
_exptl_absorpt_process_details SADABS
_exptl_crystal_colour colorless
_exptl_crystal_density_diffrn 1.298
_exptl_crystal_description block
_exptl_crystal_F_000 436
_exptl_crystal_size_max 0.150
_exptl_crystal_size_mid 0.100
_exptl_crystal_size_min 0.100
_refine_diff_density_max 0.364
_refine_diff_density_min -0.253
_refine_diff_density_rms 0.052
_refine_ls_extinction_method none
_refine_ls_goodness_of_fit_ref 1.052
_refine_ls_hydrogen_treatment constr
_refine_ls_matrix_type full
_refine_ls_number_parameters 262
_refine_ls_number_reflns 5375
_refine_ls_number_restraints 0
_refine_ls_restrained_S_all 1.052
_refine_ls_R_factor_all 0.0541
_refine_ls_R_factor_gt 0.0382
_refine_ls_shift/su_max 0.001
_refine_ls_shift/su_mean 0.000
_refine_ls_structure_factor_coef Fsqd
_refine_ls_weighting_details 'w=1/[\s^2^(Fo^2^)+(0.0420P)^2^+0.0371P] where P=(Fo^2^+2Fc^2^)/3'
_refine_ls_weighting_scheme calc
_refine_ls_wR_factor_gt 0.0878
_refine_ls_wR_factor_ref 0.0940
_reflns_Friedel_coverage 0.000
_reflns_number_gt 4142
_reflns_number_total 5375
_reflns_threshold_expression 'I > 2\s(I)'
_cod_data_source_file c8ce00058a2.cif
_cod_data_source_block zs63-2_sq
_cod_original_cell_volume 1095.9(10)
_cod_database_code 7237067
_shelx_shelxl_version_number 2016/6
_shelx_space_group_comment
;
The symmetry employed for this shelxl refinement is uniquely defined
by the following loop, which should always be used as a source of
symmetry information in preference to the above space-group names.
They are only intended as comments.
;

loop_
_space_group_symop_operation_xyz
'x, y, z'
'-x, -y, -z'

loop_
_atom_site_label
_atom_site_type_symbol
_atom_site_fract_x
_atom_site_fract_y
_atom_site_fract_z
_atom_site_U_iso_or_equiv
_atom_site_adp_type
_atom_site_occupancy
_atom_site_site_symmetry_order
_atom_site_calc_flag
_atom_site_refinement_flags_posn
_atom_site_refinement_flags_adp
O2 O -0.14878(13) 0.55620(13) 0.59924(12) 0.0296(3) Uani 1 1 d . .
Mn1 Mn -0.36999(3) 0.50349(3) 0.62047(3) 0.02384(9) Uani 1 1 d . .
O1 O -0.30788(13) 0.46960(15) 0.79522(13) 0.0360(3) Uani 1 1 d . .
O3 O 0.34876(14) 0.40387(15) 0.57318(12) 0.0353(3) Uani 1 1 d . .
O4 O 0.42072(13) 0.40816(14) 0.72326(12) 0.0314(3) Uani 1 1 d . .
N1 N -0.28502(17) 0.29497(17) 0.62171(17) 0.0341(4) Uani 1 1 d . .
N2 N -0.14106(17) 0.12320(17) 0.64828(19) 0.0391(4) Uani 1 1 d . .
N3 N 0.35809(18) -0.15732(18) 0.66398(18) 0.0379(4) Uani 1 1 d . .
N4 N 0.52808(17) -0.30498(18) 0.64577(17) 0.0352(4) Uani 1 1 d . .
C1 C -0.18174(18) 0.50792(19) 0.71935(18) 0.0250(4) Uani 1 1 d . .
C2 C -0.06510(18) 0.49356(19) 0.77120(17) 0.0247(4) Uani 1 1 d . .
C3 C -0.09322(18) 0.5037(2) 0.88879(17) 0.0283(4) Uani 1 1 d . .
H3 H -0.185734 0.518336 0.936094 0.034 Uiso 1 1 calc R U
C4 C 0.01448(18) 0.4924(2) 0.93775(17) 0.0267(4) Uani 1 1 d . .
C5 C 0.15067(18) 0.4647(2) 0.86584(17) 0.0272(4) Uani 1 1 d . .
H5 H 0.224162 0.455898 0.896512 0.033 Uiso 1 1 calc R U
C6 C 0.17922(18) 0.45006(19) 0.74965(17) 0.0238(4) Uani 1 1 d . .
C7 C 0.32749(18) 0.41851(18) 0.67617(17) 0.0241(4) Uani 1 1 d . .
C8 C 0.07112(18) 0.46703(18) 0.70123(17) 0.0231(4) Uani 1 1 d . .
H8 H 0.090027 0.460628 0.622222 0.028 Uiso 1 1 calc R U
C9 C -0.3634(2) 0.1722(2) 0.6840(3) 0.0590(7) Uani 1 1 d . .
H9 H -0.462246 0.163258 0.710817 0.071 Uiso 1 1 calc R U
C10 C -0.2773(2) 0.0657(3) 0.7012(3) 0.0704(9) Uani 1 1 d . .
H10 H -0.304768 -0.028118 0.741061 0.085 Uiso 1 1 calc R U
C11 C -0.1512(2) 0.2612(2) 0.60114(19) 0.0328(4) Uani 1 1 d . .
H11 H -0.073506 0.324948 0.559206 0.039 Uiso 1 1 calc R U
C12 C -0.0125(2) 0.0518(2) 0.6486(2) 0.0366(5) Uani 1 1 d . .
C13 C 0.1030(2) 0.1200(2) 0.6388(3) 0.0506(6) Uani 1 1 d . .
H13 H 0.098181 0.212127 0.630924 0.061 Uiso 1 1 calc R U
C14 C 0.2269(2) 0.0516(2) 0.6408(3) 0.0525(7) Uani 1 1 d . .
H14 H 0.306274 0.098255 0.631911 0.063 Uiso 1 1 calc R U
C15 C 0.2321(2) -0.0850(2) 0.6558(2) 0.0371(5) Uani 1 1 d . .
C16 C 0.1169(2) -0.1534(2) 0.6656(3) 0.0517(6) Uani 1 1 d . .
H16 H 0.121183 -0.246154 0.675349 0.062 Uiso 1 1 calc R U
C17 C -0.0061(2) -0.0839(2) 0.6608(3) 0.0551(7) Uani 1 1 d . .
H17 H -0.083951 -0.129515 0.665895 0.066 Uiso 1 1 calc R U
C18 C 0.4332(3) -0.1516(3) 0.7349(3) 0.0777(10) Uani 1 1 d . .
H18 H 0.416361 -0.095790 0.782471 0.093 Uiso 1 1 calc R U
C19 C 0.5364(3) -0.2422(3) 0.7228(3) 0.0693(9) Uani 1 1 d . .
H19 H 0.603702 -0.259338 0.761516 0.083 Uiso 1 1 calc R U
C20 C 0.4190(2) -0.2519(2) 0.6137(2) 0.0387(5) Uani 1 1 d . .
H20 H 0.387308 -0.277237 0.561594 0.046 Uiso 1 1 calc R U

loop_
_atom_site_aniso_label
_atom_site_aniso_U_11
_atom_site_aniso_U_22
_atom_site_aniso_U_33
_atom_site_aniso_U_23
_atom_site_aniso_U_13
_atom_site_aniso_U_12
O2 0.0239(7) 0.0437(8) 0.0260(7) -0.0138(6) -0.0143(6) 0.0051(6)
Mn1 0.01595(14) 0.03625(17) 0.02696(15) -0.01790(12) -0.01179(11) 0.00984(11)
O1 0.0169(6) 0.0629(10) 0.0320(7) -0.0209(7) -0.0106(6) 0.0056(6)
O3 0.0286(7) 0.0561(9) 0.0258(7) -0.0219(7) -0.0110(6) 0.0151(6)
O4 0.0163(6) 0.0499(9) 0.0334(7) -0.0204(7) -0.0120(6) 0.0098(6)
N1 0.0242(8) 0.0365(10) 0.0460(10) -0.0204(8) -0.0143(8) 0.0095(7)
N2 0.0261(9) 0.0312(9) 0.0616(12) -0.0202(9) -0.0168(9) 0.0091(7)
N3 0.0333(9) 0.0381(10) 0.0539(11) -0.0262(9) -0.0229(9) 0.0170(8)
N4 0.0309(9) 0.0429(10) 0.0448(10) -0.0273(8) -0.0201(8) 0.0159(8)
C1 0.0176(9) 0.0353(10) 0.0320(10) -0.0201(8) -0.0141(8) 0.0094(7)
C2 0.0183(8) 0.0367(10) 0.0252(9) -0.0158(8) -0.0116(7) 0.0072(7)
C3 0.0152(8) 0.0495(12) 0.0286(10) -0.0235(9) -0.0099(8) 0.0100(8)
C4 0.0197(9) 0.0416(11) 0.0265(9) -0.0193(8) -0.0119(8) 0.0097(8)
C5 0.0187(9) 0.0444(11) 0.0278(10) -0.0199(9) -0.0137(8) 0.0092(8)
C6 0.0171(8) 0.0338(10) 0.0237(9) -0.0144(8) -0.0084(7) 0.0057(7)
C7 0.0212(9) 0.0285(10) 0.0237(9) -0.0100(8) -0.0101(7) 0.0062(7)
C8 0.0192(8) 0.0327(10) 0.0226(9) -0.0144(8) -0.0099(7) 0.0058(7)
C9 0.0248(11) 0.0423(14) 0.107(2) -0.0281(15) -0.0217(13) 0.0056(10)
C10 0.0310(13) 0.0329(13) 0.134(3) -0.0223(15) -0.0254(15) 0.0033(10)
C11 0.0247(10) 0.0293(10) 0.0456(12) -0.0166(9) -0.0135(9) 0.0095(8)
C12 0.0280(10) 0.0303(11) 0.0523(13) -0.0168(10) -0.0169(10) 0.0124(8)
C13 0.0387(13) 0.0305(12) 0.093(2) -0.0288(13) -0.0322(13) 0.0146(10)
C14 0.0352(12) 0.0389(13) 0.094(2) -0.0298(13) -0.0316(13) 0.0115(10)
C15 0.0284(10) 0.0328(11) 0.0533(13) -0.0198(10) -0.0175(10) 0.0136(9)
C16 0.0414(13) 0.0331(12) 0.092(2) -0.0316(13) -0.0313(13) 0.0163(10)
C17 0.0364(13) 0.0371(13) 0.104(2) -0.0327(14) -0.0345(14) 0.0110(10)
C18 0.090(2) 0.093(2) 0.123(3) -0.089(2) -0.080(2) 0.0613(18)
C19 0.0746(19) 0.081(2) 0.115(2) -0.0735(19) -0.0748(19) 0.0510(16)
C20 0.0373(12) 0.0440(12) 0.0513(13) -0.0300(11) -0.0256(10) 0.0192(10)

loop_
_atom_type_symbol
_atom_type_description
_atom_type_scat_dispersion_real
_atom_type_scat_dispersion_imag
_atom_type_scat_source
C C 0.0033 0.0016 'International Tables Vol C Tables 4.2.6.8 and 6.1.1.4'
H H 0.0000 0.0000 'International Tables Vol C Tables 4.2.6.8 and 6.1.1.4'
N N 0.0061 0.0033 'International Tables Vol C Tables 4.2.6.8 and 6.1.1.4'
O O 0.0106 0.0060 'International Tables Vol C Tables 4.2.6.8 and 6.1.1.4'
Mn Mn 0.3368 0.7283 'International Tables Vol C Tables 4.2.6.8 and 6.1.1.4'

loop_
_geom_angle_atom_site_label_1
_geom_angle_atom_site_label_2
_geom_angle_atom_site_label_3
_geom_angle
_geom_angle_site_symmetry_1
_geom_angle_site_symmetry_3
C1 O2 Mn1 91.56(10) . .
O3 Mn1 O4 106.29(5) 2_566 1_455
O3 Mn1 N4 87.58(6) 2_566 1_465
O4 Mn1 N4 85.59(6) 1_455 1_465
O3 Mn1 O2 98.87(5) 2_566 .
O4 Mn1 O2 154.75(5) 1_455 .
N4 Mn1 O2 97.73(6) 1_465 .
O3 Mn1 N1 98.79(6) 2_566 .
O4 Mn1 N1 88.96(6) 1_455 .
N4 Mn1 N1 172.58(6) 1_465 .
O2 Mn1 N1 85.10(6) . .
O3 Mn1 O1 154.59(6) 2_566 .
O4 Mn1 O1 97.99(6) 1_455 .
N4 Mn1 O1 86.92(6) 1_465 .
O2 Mn1 O1 57.44(5) . .
N1 Mn1 O1 88.86(6) . .
O3 Mn1 C1 127.55(6) 2_566 .
O4 Mn1 C1 126.14(6) 1_455 .
N4 Mn1 C1 94.53(6) 1_465 .
O2 Mn1 C1 28.87(5) . .
N1 Mn1 C1 84.62(6) . .
O1 Mn1 C1 28.70(5) . .
C1 O1 Mn1 88.76(11) . .
C7 O3 Mn1 147.91(13) . 2_566
C7 O4 Mn1 125.12(12) . 1_655
C11 N1 C9 105.21(17) . .
C11 N1 Mn1 125.84(13) . .
C9 N1 Mn1 125.61(14) . .
C11 N2 C10 106.61(17) . .
C11 N2 C12 126.11(17) . .
C10 N2 C12 127.20(18) . .
C20 N3 C18 105.82(17) . .
C20 N3 C15 127.87(18) . .
C18 N3 C15 126.10(18) . .
C20 N4 C19 104.76(17) . .
C20 N4 Mn1 124.37(14) . 1_645
C19 N4 Mn1 128.84(14) . 1_645
O1 C1 O2 121.71(16) . .
O1 C1 C2 119.86(16) . .
O2 C1 C2 118.41(16) . .
O1 C1 Mn1 62.54(10) . .
O2 C1 Mn1 59.57(9) . .
C2 C1 Mn1 172.03(12) . .
C3 C2 C8 120.16(16) . .
C3 C2 C1 120.68(15) . .
C8 C2 C1 119.15(16) . .
C2 C3 C4 121.44(16) . .
C2 C3 H3 119.3 . .
C4 C3 H3 119.3 . .
C3 C4 C5 117.28(16) . .
C3 C4 C4 121.55(19) . 2_567
C5 C4 C4 121.16(19) . 2_567
C6 C5 C4 121.80(16) . .
C6 C5 H5 119.1 . .
C4 C5 H5 119.1 . .
C8 C6 C5 119.52(16) . .
C8 C6 C7 120.56(16) . .
C5 C6 C7 119.91(15) . .
O4 C7 O3 124.42(16) . .
O4 C7 C6 117.38(16) . .
O3 C7 C6 118.19(15) . .
C2 C8 C6 119.73(16) . .
C2 C8 H8 120.1 . .
C6 C8 H8 120.1 . .
C10 C9 N1 110.3(2) . .
C10 C9 H9 124.9 . .
N1 C9 H9 124.9 . .
C9 C10 N2 106.3(2) . .
C9 C10 H10 126.9 . .
N2 C10 H10 126.9 . .
N1 C11 N2 111.63(18) . .
N1 C11 H11 124.2 . .
N2 C11 H11 124.2 . .
C17 C12 C13 120.22(19) . .
C17 C12 N2 120.25(19) . .
C13 C12 N2 119.52(18) . .
C12 C13 C14 120.0(2) . .
C12 C13 H13 120.0 . .
C14 C13 H13 120.0 . .
C15 C14 C13 119.7(2) . .
C15 C14 H14 120.2 . .
C13 C14 H14 120.2 . .
C14 C15 C16 120.48(19) . .
C14 C15 N3 119.57(19) . .
C16 C15 N3 119.94(19) . .
C15 C16 C17 119.8(2) . .
C15 C16 H16 120.1 . .
C17 C16 H16 120.1 . .
C12 C17 C16 119.8(2) . .
C12 C17 H17 120.1 . .
C16 C17 H17 120.1 . .
C19 C18 N3 106.7(2) . .
C19 C18 H18 126.7 . .
N3 C18 H18 126.7 . .
C18 C19 N4 110.1(2) . .
C18 C19 H19 125.0 . .
N4 C19 H19 125.0 . .
N4 C20 N3 112.66(18) . .
N4 C20 H20 123.7 . .
N3 C20 H20 123.7 . .

loop_
_geom_bond_atom_site_label_1
_geom_bond_atom_site_label_2
_geom_bond_distance
_geom_bond_site_symmetry_2
O2 C1 1.261(2) .
O2 Mn1 2.2522(16) .
Mn1 O3 2.1001(17) 2_566
Mn1 O4 2.1245(16) 1_455
Mn1 N4 2.2366(18) 1_465
Mn1 N1 2.2624(19) .
Mn1 O1 2.3173(17) .
Mn1 C1 2.6110(19) .
O1 C1 1.254(2) .
O3 C7 1.250(2) .
O4 C7 1.249(2) .
N1 C11 1.319(2) .
N1 C9 1.363(3) .
N2 C11 1.344(2) .
N2 C10 1.369(3) .
N2 C12 1.436(2) .
N3 C20 1.338(2) .
N3 C18 1.360(3) .
N3 C15 1.434(2) .
N4 C20 1.308(2) .
N4 C19 1.358(3) .
C1 C2 1.501(2) .
C2 C3 1.387(2) .
C2 C8 1.387(2) .
C3 C4 1.398(2) .
C3 H3 0.9300 .
C4 C5 1.399(2) .
C4 C4 1.492(3) 2_567
C5 C6 1.392(2) .
C5 H5 0.9300 .
C6 C8 1.390(2) .
C6 C7 1.509(2) .
C8 H8 0.9300 .
C9 C10 1.347(3) .
C9 H9 0.9300 .
C10 H10 0.9300 .
C11 H11 0.9300 .
C12 C17 1.368(3) .
C12 C13 1.371(3) .
C13 C14 1.385(3) .
C13 H13 0.9300 .
C14 C15 1.368(3) .
C14 H14 0.9300 .
C15 C16 1.370(3) .
C16 C17 1.387(3) .
C16 H16 0.9300 .
C17 H17 0.9300 .
C18 C19 1.346(3) .
C18 H18 0.9300 .
C19 H19 0.9300 .
C20 H20 0.9300 .

loop_
_geom_torsion_atom_site_label_1
_geom_torsion_atom_site_label_2
_geom_torsion_atom_site_label_3
_geom_torsion_atom_site_label_4
_geom_torsion
_geom_torsion_site_symmetry_1
_geom_torsion_site_symmetry_4
Mn1 O1 C1 O2 7.20(18) . .
Mn1 O1 C1 C2 -171.33(15) . .
Mn1 O2 C1 O1 -7.41(18) . .
Mn1 O2 C1 C2 171.14(14) . .
O1 C1 C2 C3 -31.2(3) . .
O2 C1 C2 C3 150.26(18) . .
O1 C1 C2 C8 147.50(18) . .
O2 C1 C2 C8 -31.1(3) . .
C8 C2 C3 C4 2.2(3) . .
C1 C2 C3 C4 -179.16(17) . .
C2 C3 C4 C5 -2.6(3) . .
C2 C3 C4 C4 178.1(2) . 2_567
C3 C4 C5 C6 0.5(3) . .
C4 C4 C5 C6 179.9(2) 2_567 .
C4 C5 C6 C8 1.9(3) . .
C4 C5 C6 C7 -179.26(17) . .
Mn1 O4 C7 O3 47.1(2) 1_655 .
Mn1 O4 C7 C6 -133.24(14) 1_655 .
Mn1 O3 C7 O4 -108.7(2) 2_566 .
Mn1 O3 C7 C6 71.7(3) 2_566 .
C8 C6 C7 O4 178.11(17) . .
C5 C6 C7 O4 -0.8(3) . .
C8 C6 C7 O3 -2.2(3) . .
C5 C6 C7 O3 178.90(17) . .
C3 C2 C8 C6 0.3(3) . .
C1 C2 C8 C6 -178.39(17) . .
C5 C6 C8 C2 -2.2(3) . .
C7 C6 C8 C2 178.86(16) . .
C11 N1 C9 C10 0.3(3) . .
Mn1 N1 C9 C10 -159.9(2) . .
N1 C9 C10 N2 0.0(4) . .
C11 N2 C10 C9 -0.3(3) . .
C12 N2 C10 C9 176.5(2) . .
C9 N1 C11 N2 -0.5(3) . .
Mn1 N1 C11 N2 159.64(14) . .
C10 N2 C11 N1 0.6(3) . .
C12 N2 C11 N1 -176.36(19) . .
C11 N2 C12 C17 -159.3(2) . .
C10 N2 C12 C17 24.4(4) . .
C11 N2 C12 C13 21.8(3) . .
C10 N2 C12 C13 -154.5(3) . .
C17 C12 C13 C14 0.3(4) . .
N2 C12 C13 C14 179.1(2) . .
C12 C13 C14 C15 -1.7(4) . .
C13 C14 C15 C16 1.7(4) . .
C13 C14 C15 N3 -177.0(2) . .
C20 N3 C15 C14 -141.5(3) . .
C18 N3 C15 C14 44.6(4) . .
C20 N3 C15 C16 39.8(3) . .
C18 N3 C15 C16 -134.1(3) . .
C14 C15 C16 C17 -0.3(4) . .
N3 C15 C16 C17 178.4(2) . .
C13 C12 C17 C16 1.1(4) . .
N2 C12 C17 C16 -177.7(2) . .
C15 C16 C17 C12 -1.1(4) . .
C20 N3 C18 C19 0.5(3) . .
C15 N3 C18 C19 175.5(2) . .
N3 C18 C19 N4 0.0(4) . .
C20 N4 C19 C18 -0.5(3) . .
Mn1 N4 C19 C18 -164.6(2) 1_645 .
C19 N4 C20 N3 0.9(3) . .
Mn1 N4 C20 N3 165.87(14) 1_645 .
C18 N3 C20 N4 -0.9(3) . .
C15 N3 C20 N4 -175.8(2) . .
